data_2205586
loop_
_publ_author_name
'Lewis, William'
'McKeown, Robert H.'
'Robinson, Ward T.'

_publ_section_title
;
 (+-)-5-Ethyl-1-methyl-5-phenylpyrimidine-2,4,6-trione at 163K
;
_journal_issue 4
_journal_name_full 'Acta Crystallographica Section E'
_journal_page_first o799
_journal_page_last o800
_journal_paper_doi 10.1107/S1600536805005593
_journal_volume 61
_journal_year 2005
_chemical_formula_iupac 'C13 H14 N2 O3'
_chemical_formula_moiety 'C13 H14 N2 O3'
_chemical_formula_sum 'C13 H14 N2 O3'
_chemical_formula_weight 246.26
_chemical_melting_point 452
_chemical_name_common
;
(+-)-5-Ethyl-1-methyl-5-phenylpyrimidine-2,4,6-trione
;
_chemical_name_systematic
;
(+-)-5-Ethyl-1-methyl-5-phenylpyrimidine-2,4,6-trione
;
_space_group_IT_number 14
_symmetry_cell_setting monoclinic
_symmetry_space_group_name_Hall '-P 2ybc'
_symmetry_space_group_name_H-M 'P 1 21/c 1'
_atom_sites_solution_hydrogens geom
_atom_sites_solution_primary direct
_atom_sites_solution_secondary difmap
_cell_angle_alpha 90.00
_cell_angle_beta 105.398(6)
_cell_angle_gamma 90.00
_cell_formula_units_Z 4
_cell_length_a 13.636(6)
_cell_length_b 7.218(3)
_cell_length_c 12.467(6)
_cell_measurement_reflns_used 3964
_cell_measurement_temperature 163(2)
_cell_measurement_theta_max 54.540
_cell_measurement_theta_min 6.198
_cell_volume 1183.0(9)
_computing_cell_refinement 'SAINT-Plus (Bruker, 1999)'
_computing_data_collection 'SMART (Bruker, 1999)'
_computing_data_reduction SAINT-Plus
_computing_molecular_graphics SHELXTL
_computing_publication_material SHELXTL
_computing_structure_refinement SHELXTL
_computing_structure_solution 'SHELXTL (Sheldrick, 2001)'
_diffrn_ambient_temperature 163(2)
_diffrn_detector_area_resol_mean 8.192
_diffrn_measured_fraction_theta_full 1.000
_diffrn_measured_fraction_theta_max 0.947
_diffrn_measurement_device_type 'Bruker SMART CCD'
_diffrn_measurement_method '\f and \w'
_diffrn_radiation_monochromator graphite
_diffrn_radiation_source 'fine-focus sealed tube'
_diffrn_radiation_type MoK\a
_diffrn_radiation_wavelength 0.71073
_diffrn_reflns_av_R_equivalents 0.0576
_diffrn_reflns_av_sigmaI/netI 0.0889
_diffrn_reflns_limit_h_max 17
_diffrn_reflns_limit_h_min -17
_diffrn_reflns_limit_k_max 5
_diffrn_reflns_limit_k_min -9
_diffrn_reflns_limit_l_max 16
_diffrn_reflns_limit_l_min -16
_diffrn_reflns_number 15219
_diffrn_reflns_theta_full 25.00
_diffrn_reflns_theta_max 27.87
_diffrn_reflns_theta_min 3.10
_diffrn_standards_number 0
_exptl_absorpt_coefficient_mu 0.100
_exptl_absorpt_correction_T_max 1.000000
_exptl_absorpt_correction_T_min 0.883683
_exptl_absorpt_correction_type multi-scan
_exptl_absorpt_process_details '(SADABS; Bruker, 1999)'
_exptl_crystal_colour Colourless
_exptl_crystal_density_diffrn 1.383
_exptl_crystal_density_method 'not measured'
_exptl_crystal_description Plate
_exptl_crystal_F_000 520
_exptl_crystal_size_max 0.80
_exptl_crystal_size_mid 0.50
_exptl_crystal_size_min 0.10
_refine_diff_density_max 0.317
_refine_diff_density_min -0.192
_refine_ls_extinction_coef 0.028(4)
_refine_ls_extinction_expression Fc^*^=kFc[1+0.001xFc^2^\l^3^/sin(2\q)]^-1/4^
_refine_ls_extinction_method SHELXTL
_refine_ls_goodness_of_fit_ref 1.084
_refine_ls_hydrogen_treatment refxyz
_refine_ls_matrix_type full
_refine_ls_number_parameters 216
_refine_ls_number_reflns 2670
_refine_ls_number_restraints 0
_refine_ls_restrained_S_all 1.084
_refine_ls_R_factor_all 0.0669
_refine_ls_R_factor_gt 0.0421
_refine_ls_shift/su_max 0.000
_refine_ls_shift/su_mean 0.000
_refine_ls_structure_factor_coef Fsqd
_refine_ls_weighting_details 'calc w = 1/[\s^2^(Fo^2^)+0.1704P] where P = (Fo^2^+2Fc^2^)/3'
_refine_ls_weighting_scheme calc
_refine_ls_wR_factor_gt 0.1092
_refine_ls_wR_factor_ref 0.1273
_reflns_number_gt 1969
_reflns_number_total 2670
_reflns_threshold_expression I>2\s(I)
_cod_data_source_file sj6050.cif
_cod_data_source_block I
_cod_original_cell_volume 1183.1(9)
_cod_original_sg_symbol_H-M 'P 21/c'
_cod_database_code 2205586
_cod_database_fobs_code 2205586

loop_
_symmetry_equiv_pos_as_xyz
'x, y, z'
'-x, y+1/2, -z+1/2'
'-x, -y, -z'
'x, -y-1/2, z-1/2'

loop_
_atom_site_label
_atom_site_fract_x
_atom_site_fract_y
_atom_site_fract_z
_atom_site_U_iso_or_equiv
_atom_site_adp_type
_atom_site_calc_flag
_atom_site_refinement_flags
_atom_site_occupancy
_atom_site_disorder_assembly
_atom_site_disorder_group
_atom_site_type_symbol
N1 0.65348(10) 0.07027(18) 0.33475(10) 0.0254(3) Uani d . 1 . . N
C1 0.65070(18) 0.1255(3) 0.44783(16) 0.0385(5) Uani d . 1 . . C
H1A 0.602(4) 0.220(8) 0.440(4) 0.058 Uiso d P 0.55(4) A 1 H
H1B 0.727(4) 0.157(7) 0.490(4) 0.058 Uiso d P 0.55(4) A 1 H
H1C 0.629(4) 0.010(7) 0.489(4) 0.058 Uiso d P 0.55(4) A 1 H
H1D 0.714(5) 0.086(9) 0.502(5) 0.058 Uiso d P 0.45(4) A 2 H
H1E 0.586(5) 0.092(10) 0.456(5) 0.058 Uiso d P 0.45(4) A 2 H
H1F 0.653(5) 0.268(9) 0.445(4) 0.058 Uiso d P 0.45(4) A 2 H
C2 0.57740(11) 0.1397(2) 0.24633(13) 0.0237(4) Uani d . 1 . . C
O2 0.51654(8) 0.25406(16) 0.25880(10) 0.0329(3) Uani d . 1 . . O
N3 0.57365(10) 0.06980(18) 0.14236(11) 0.0228(3) Uani d . 1 . . N
H3A 0.5184(14) 0.097(2) 0.0901(15) 0.027 Uiso d . 1 . . H
C4 0.63173(11) -0.0714(2) 0.11971(12) 0.0220(3) Uani d . 1 . . C
O4 0.60741(8) -0.15259(16) 0.03090(9) 0.0305(3) Uani d . 1 . . O
C5 0.73205(11) -0.1082(2) 0.20687(12) 0.0224(3) Uani d . 1 . . C
C6 0.72608(12) -0.0576(2) 0.32398(13) 0.0250(4) Uani d . 1 . . C
O6 0.78634(9) -0.12010(17) 0.40561(9) 0.0353(3) Uani d . 1 . . O
C7 0.81121(11) 0.0195(2) 0.17474(13) 0.0230(4) Uani d . 1 . . C
C8 0.86655(12) 0.1522(2) 0.24645(15) 0.0292(4) Uani d . 1 . . C
H8A 0.8597(14) 0.168(3) 0.3228(16) 0.035 Uiso d . 1 . . H
C9 0.93700(13) 0.2632(3) 0.21351(17) 0.0377(5) Uani d . 1 . . C
H9A 0.9758(16) 0.353(3) 0.2670(17) 0.045 Uiso d . 1 . . H
C10 0.95306(13) 0.2430(3) 0.10971(17) 0.0384(5) Uani d . 1 . . C
H10A 1.0011(16) 0.323(3) 0.0815(17) 0.046 Uiso d . 1 . . H
C11 0.89899(13) 0.1096(3) 0.03816(16) 0.0345(4) Uani d . 1 . . C
H11A 0.9099(14) 0.088(3) -0.0339(16) 0.041 Uiso d . 1 . . H
C12 0.82846(12) -0.0014(2) 0.06987(14) 0.0291(4) Uani d . 1 . . C
H12A 0.7939(14) -0.096(3) 0.0196(15) 0.035 Uiso d . 1 . . H
C13 0.76509(12) -0.3121(2) 0.20458(15) 0.0267(4) Uani d . 1 . . C
H13A 0.7730(13) -0.332(2) 0.1261(16) 0.032 Uiso d . 1 . . H
H13B 0.8342(15) -0.326(2) 0.2599(15) 0.032 Uiso d . 1 . . H
C14 0.69212(14) -0.4507(2) 0.23351(17) 0.0333(4) Uani d . 1 . . C
H14A 0.7204(16) -0.568(3) 0.2292(16) 0.050 Uiso d . 1 . . H
H14B 0.6232(18) -0.441(3) 0.1783(18) 0.050 Uiso d . 1 . . H
H14C 0.6850(16) -0.428(3) 0.3103(19) 0.050 Uiso d . 1 . . H

loop_
_atom_site_aniso_label
_atom_site_aniso_U_11
_atom_site_aniso_U_22
_atom_site_aniso_U_33
_atom_site_aniso_U_12
_atom_site_aniso_U_13
_atom_site_aniso_U_23
N1 0.0289(7) 0.0251(7) 0.0227(7) -0.0013(5) 0.0076(6) -0.0019(5)
C1 0.0446(12) 0.0456(13) 0.0271(10) 0.0027(10) 0.0128(9) -0.0052(8)
C2 0.0232(8) 0.0188(8) 0.0294(8) -0.0035(6) 0.0076(6) -0.0006(6)
O2 0.0298(6) 0.0280(7) 0.0428(7) 0.0047(5) 0.0125(5) -0.0037(5)
N3 0.0201(6) 0.0225(7) 0.0239(7) 0.0031(5) 0.0024(5) 0.0024(5)
C4 0.0215(7) 0.0211(8) 0.0226(8) -0.0006(5) 0.0043(6) 0.0022(6)
O4 0.0257(6) 0.0327(7) 0.0288(6) 0.0037(5) -0.0002(5) -0.0057(5)
C5 0.0213(8) 0.0216(8) 0.0227(8) 0.0019(6) 0.0028(6) 0.0002(6)
C6 0.0260(8) 0.0225(8) 0.0258(8) -0.0028(6) 0.0055(7) 0.0028(6)
O6 0.0377(7) 0.0390(7) 0.0253(6) 0.0062(5) 0.0018(5) 0.0055(5)
C7 0.0184(7) 0.0208(8) 0.0280(8) 0.0033(6) 0.0031(6) 0.0026(6)
C8 0.0250(8) 0.0275(9) 0.0338(9) -0.0005(6) 0.0056(7) -0.0045(7)
C9 0.0275(9) 0.0318(10) 0.0523(12) -0.0063(7) 0.0081(8) -0.0054(8)
C10 0.0274(9) 0.0364(10) 0.0525(12) -0.0012(7) 0.0128(8) 0.0108(9)
C11 0.0302(9) 0.0402(10) 0.0348(10) 0.0062(7) 0.0113(8) 0.0104(8)
C12 0.0292(9) 0.0291(9) 0.0273(8) 0.0030(7) 0.0046(7) 0.0023(7)
C13 0.0219(8) 0.0224(8) 0.0340(9) 0.0031(6) 0.0043(7) 0.0003(7)
C14 0.0312(9) 0.0216(9) 0.0462(11) 0.0019(7) 0.0090(8) 0.0039(8)

loop_
_atom_type_symbol
_atom_type_description
_atom_type_scat_dispersion_real
_atom_type_scat_dispersion_imag
_atom_type_scat_source
C C 0.0033 0.0016 'International Tables Vol C Tables 4.2.6.8 and 6.1.1.4'
H H 0.0000 0.0000 'International Tables Vol C Tables 4.2.6.8 and 6.1.1.4'
N N 0.0061 0.0033 'International Tables Vol C Tables 4.2.6.8 and 6.1.1.4'
O O 0.0106 0.0060 'International Tables Vol C Tables 4.2.6.8 and 6.1.1.4'

loop_
_geom_angle_atom_site_label_1
_geom_angle_atom_site_label_2
_geom_angle_atom_site_label_3
_geom_angle
C6 N1 C2 124.39(13)
C6 N1 C1 118.22(14)
C2 N1 C1 117.19(15)
N1 C1 H1A 107(3)
N1 C1 H1B 105(3)
H1A C1 H1B 118(4)
N1 C1 H1C 109(2)
H1A C1 H1C 110(4)
H1B C1 H1C 107(3)
N1 C1 H1D 110(3)
N1 C1 H1E 107(3)
H1D C1 H1E 121(5)
N1 C1 H1F 103(3)
H1D C1 H1F 107(5)
H1E C1 H1F 107(5)
O2 C2 N3 121.00(14)
O2 C2 N1 122.47(15)
N3 C2 N1 116.52(13)
C4 N3 C2 126.06(13)
C4 N3 H3A 116.2(12)
C2 N3 H3A 115.3(11)
O4 C4 N3 120.94(14)
O4 C4 C5 122.61(14)
N3 C4 C5 116.23(13)
C4 C5 C6 111.91(13)
C4 C5 C13 111.34(12)
C6 C5 C13 109.63(13)
C4 C5 C7 105.43(12)
C6 C5 C7 108.79(12)
C13 C5 C7 109.62(12)
O6 C6 N1 120.59(14)
O6 C6 C5 121.11(14)
N1 C6 C5 118.20(13)
C8 C7 C12 118.64(15)
C8 C7 C5 122.71(14)
C12 C7 C5 118.65(14)
C7 C8 C9 120.40(16)
C7 C8 H8A 121.8(11)
C9 C8 H8A 117.7(11)
C10 C9 C8 120.68(17)
C10 C9 H9A 121.2(12)
C8 C9 H9A 118.1(12)
C9 C10 C11 119.27(17)
C9 C10 H10A 123.4(12)
C11 C10 H10A 117.3(12)
C10 C11 C12 120.59(17)
C10 C11 H11A 121.9(12)
C12 C11 H11A 117.5(12)
C11 C12 C7 120.41(17)
C11 C12 H12A 118.8(11)
C7 C12 H12A 120.7(11)
C14 C13 C5 114.26(14)
C14 C13 H13A 112.0(10)
C5 C13 H13A 105.0(10)
C14 C13 H13B 108.8(10)
C5 C13 H13B 107.7(10)
H13A C13 H13B 108.8(14)
C13 C14 H14A 105.9(13)
C13 C14 H14B 110.1(12)
H14A C14 H14B 110.2(17)
C13 C14 H14C 110.8(13)
H14A C14 H14C 110.3(17)
H14B C14 H14C 109.4(17)

loop_
_geom_bond_atom_site_label_1
_geom_bond_atom_site_label_2
_geom_bond_distance
N1 C6 1.386(2)
N1 C2 1.391(2)
N1 C1 1.475(2)
C1 H1A 0.94(5)
C1 H1B 1.06(5)
C1 H1C 1.06(5)
C1 H1D 0.99(7)
C1 H1E 0.95(6)
C1 H1F 1.03(6)
C2 O2 1.2095(19)
C2 N3 1.379(2)
N3 C4 1.365(2)
N3 H3A 0.876(18)
C4 O4 1.2184(19)
C4 C5 1.528(2)
C5 C6 1.528(2)
C5 C13 1.541(2)
C5 C7 1.551(2)
C6 O6 1.2126(19)
C7 C8 1.389(2)
C7 C12 1.397(2)
C8 C9 1.394(2)
C8 H8A 0.988(19)
C9 C10 1.376(3)
C9 H9A 0.98(2)
C10 C11 1.385(3)
C10 H10A 1.00(2)
C11 C12 1.387(2)
C11 H11A 0.962(19)
C12 H12A 0.963(19)
C13 C14 1.520(2)
C13 H13A 1.023(18)
C13 H13B 1.014(19)
C14 H14A 0.94(2)
C14 H14B 1.01(2)
C14 H14C 1.00(2)

loop_
_geom_hbond_atom_site_label_D
_geom_hbond_atom_site_label_H
_geom_hbond_atom_site_label_A
_geom_hbond_site_symmetry_A
_geom_hbond_distance_DH
_geom_hbond_distance_HA
_geom_hbond_distance_DA
_geom_hbond_angle_DHA
_geom_hbond_publ_flag
N3 H3A O4 3_655 0.876(18) 2.003(19) 2.8787(19) 178.8(17) yes
C12 H12A O6 4_555 0.963(19) 2.48(2) 3.371(2) 154.1(15) yes

loop_
_geom_torsion_atom_site_label_1
_geom_torsion_atom_site_label_2
_geom_torsion_atom_site_label_3
_geom_torsion_atom_site_label_4
_geom_torsion
C6 N1 C2 O2 -178.51(14)
C1 N1 C2 O2 6.8(2)
C6 N1 C2 N3 2.2(2)
C1 N1 C2 N3 -172.47(15)
O2 C2 N3 C4 -173.37(14)
N1 C2 N3 C4 5.9(2)
C2 N3 C4 O4 162.33(15)
C2 N3 C4 C5 -23.0(2)
O4 C4 C5 C6 -155.56(14)
N3 C4 C5 C6 29.84(18)
O4 C4 C5 C13 -32.5(2)
N3 C4 C5 C13 152.93(14)
O4 C4 C5 C7 86.33(17)
N3 C4 C5 C7 -88.27(15)
C2 N1 C6 O6 -175.56(14)
C1 N1 C6 O6 -0.9(2)
C2 N1 C6 C5 8.1(2)
C1 N1 C6 C5 -177.30(15)
C4 C5 C6 O6 160.39(14)
C13 C5 C6 O6 36.3(2)
C7 C5 C6 O6 -83.52(18)
C4 C5 C6 N1 -23.27(19)
C13 C5 C6 N1 -147.32(14)
C7 C5 C6 N1 92.82(16)
C4 C5 C7 C8 121.60(15)
C6 C5 C7 C8 1.41(19)
C13 C5 C7 C8 -118.46(16)
C4 C5 C7 C12 -59.21(17)
C6 C5 C7 C12 -179.40(13)
C13 C5 C7 C12 60.73(18)
C12 C7 C8 C9 0.7(2)
C5 C7 C8 C9 179.84(14)
C7 C8 C9 C10 -0.1(3)
C8 C9 C10 C11 -0.6(3)
C9 C10 C11 C12 0.7(3)
C10 C11 C12 C7 -0.2(3)
C8 C7 C12 C11 -0.5(2)
C5 C7 C12 C11 -179.71(14)
C4 C5 C13 C14 -63.03(19)
C6 C5 C13 C14 61.36(18)
C7 C5 C13 C14 -179.29(14)
